data_4072555
loop_
_publ_author_name
'Yliheikkil\"a, Katariina'
'Axenov, Kirill'
'R\"ais\"anen, Minna T.'
'Klinga, Martti'
'Lankinen, Mikko P.'
'Kettunen, Mika'
'Leskel\"a, Markku'
'Repo, Timo'

_publ_section_title
;
 Manganese(II) Complexes in Ethene Polymerization
;
_journal_issue 4
_journal_name_full Organometallics
_journal_page_first 980
_journal_paper_doi 10.1021/om0608105
_journal_volume 26
_journal_year 2007
_chemical_formula_moiety 'C26 H22 Cl2 Mn N4, 3(C H2 Cl2)'
_chemical_formula_sum 'C29 H28 Cl8 Mn N4'
_chemical_formula_weight 771.09
_chemical_name_systematic
; 
 dichloro(N,N'-(6,6'-Dimethylbiphenyl-2,2'-diyl)bis((2-pyridyl)methyl)diimine) 
 manganese(II) tris(dichloromethane) solvate  
;
_space_group_IT_number 2
_symmetry_cell_setting triclinic
_symmetry_space_group_name_Hall '-P 1'
_symmetry_space_group_name_H-M 'P -1'
_atom_sites_solution_hydrogens geom
_atom_sites_solution_primary direct
_atom_sites_solution_secondary difmap
_audit_creation_method SHELX97
_cell_angle_alpha 84.13(1)
_cell_angle_beta 77.98(1)
_cell_angle_gamma 85.77(1)
_cell_formula_units_Z 2
_cell_length_a 9.767(1)
_cell_length_b 12.913(1)
_cell_length_c 13.741(1)
_cell_measurement_reflns_used 17521
_cell_measurement_temperature 173(2)
_cell_measurement_theta_max 25.50
_cell_measurement_theta_min 2.70
_cell_volume 1683.7(3)
_computing_cell_refinement 'COLLECT (Nonius, 2002)'
_computing_data_collection 'COLLECT (Nonius, 2002)'
_computing_data_reduction 'COLLECT (Nonius, 2002)'
_computing_molecular_graphics 'SHELXTL (Sheldrick, 1997)'
_computing_publication_material 'SHELX97 (Sheldrick, 1997)'
_computing_structure_refinement 'SHELX97 (Sheldrick, 1997)'
_computing_structure_solution 'SIR2002 (Burla et al., 2003)'
_diffrn_ambient_temperature 173(2)
_diffrn_measured_fraction_theta_full 0.985
_diffrn_measured_fraction_theta_max 0.985
_diffrn_measurement_device_type KappaCCD
_diffrn_measurement_method 'omega- and phi-scans'
_diffrn_radiation_monochromator graphite
_diffrn_radiation_source 'fine-focus sealed tube'
_diffrn_radiation_type MoK\a
_diffrn_radiation_wavelength 0.71073
_diffrn_reflns_av_R_equivalents 0.0955
_diffrn_reflns_av_sigmaI/netI 0.1068
_diffrn_reflns_limit_h_max 11
_diffrn_reflns_limit_h_min -11
_diffrn_reflns_limit_k_max 15
_diffrn_reflns_limit_k_min -15
_diffrn_reflns_limit_l_max 16
_diffrn_reflns_limit_l_min -16
_diffrn_reflns_number 17521
_diffrn_reflns_theta_full 25.50
_diffrn_reflns_theta_max 25.50
_diffrn_reflns_theta_min 2.70
_exptl_absorpt_coefficient_mu 1.054
_exptl_absorpt_correction_T_max 0.8169
_exptl_absorpt_correction_T_min 0.7092
_exptl_absorpt_correction_type multi-scan
_exptl_absorpt_process_details 'SADABS (Sheldrick, 1996)'
_exptl_crystal_colour yellow
_exptl_crystal_density_diffrn 1.521
_exptl_crystal_density_method 'not measured'
_exptl_crystal_description block
_exptl_crystal_F_000 782
_exptl_crystal_size_max 0.35
_exptl_crystal_size_mid 0.35
_exptl_crystal_size_min 0.20
_refine_diff_density_max 1.215
_refine_diff_density_min -1.068
_refine_diff_density_rms 0.141
_refine_ls_extinction_method none
_refine_ls_goodness_of_fit_ref 1.488
_refine_ls_hydrogen_treatment constr
_refine_ls_matrix_type full
_refine_ls_number_parameters 379
_refine_ls_number_reflns 6177
_refine_ls_number_restraints 0
_refine_ls_restrained_S_all 1.488
_refine_ls_R_factor_all 0.1389
_refine_ls_R_factor_gt 0.0948
_refine_ls_shift/su_max 0.000
_refine_ls_shift/su_mean 0.000
_refine_ls_structure_factor_coef Fsqd
_refine_ls_weighting_details 'calc w=1/[\s^2^(Fo^2^)+(0.0800P)^2^+0.0000P] where P=(Fo^2^+2Fc^2^)/3'
_refine_ls_weighting_scheme calc
_refine_ls_wR_factor_gt 0.2289
_refine_ls_wR_factor_ref 0.2471
_reflns_number_gt 3905
_reflns_number_total 6177
_reflns_threshold_expression >2sigma(I)
_cod_data_source_file om0608105si20061121_085220.cif
_cod_data_source_block kymn4
_cod_original_cell_volume 1683.7(2)
_cod_database_code 4072555

loop_
_symmetry_equiv_pos_as_xyz
'x, y, z'
'-x, -y, -z'

loop_
_atom_site_label
_atom_site_type_symbol
_atom_site_fract_x
_atom_site_fract_y
_atom_site_fract_z
_atom_site_U_iso_or_equiv
_atom_site_adp_type
_atom_site_occupancy
_atom_site_symmetry_multiplicity
_atom_site_calc_flag
_atom_site_refinement_flags
Mn1 Mn 0.74497(10) 0.24970(6) 0.52588(7) 0.0295(3) Uani 1 1 d .
Cl1 Cl 0.50385(18) 0.31007(12) 0.60282(14) 0.0467(5) Uani 1 1 d .
Cl2 Cl 0.94969(17) 0.17598(11) 0.59615(13) 0.0398(4) Uani 1 1 d .
N1 N 0.6568(5) 0.0840(4) 0.5666(4) 0.0331(12) Uani 1 1 d .
N2 N 0.8287(5) 0.1457(4) 0.3962(4) 0.0319(12) Uani 1 1 d .
C1 C 0.5651(7) 0.0537(5) 0.6467(5) 0.0411(17) Uani 1 1 d .
H1A H 0.5290 0.1032 0.6934 0.049 Uiso 1 1 calc R
C2 C 0.5172(7) -0.0466(5) 0.6675(5) 0.0422(17) Uani 1 1 d .
H2A H 0.4491 -0.0643 0.7260 0.051 Uiso 1 1 calc R
N3 N 0.7292(5) 0.3753(4) 0.3922(4) 0.0299(12) Uani 1 1 d .
C3 C 0.5708(8) -0.1190(5) 0.6018(6) 0.0473(19) Uani 1 1 d .
H3A H 0.5408 -0.1883 0.6143 0.057 Uiso 1 1 calc R
N4 N 0.8095(5) 0.4091(4) 0.5612(4) 0.0316(12) Uani 1 1 d .
C4 C 0.6681(8) -0.0911(5) 0.5176(5) 0.0417(17) Uani 1 1 d .
H4A H 0.7068 -0.1399 0.4707 0.050 Uiso 1 1 calc R
C5 C 0.7077(7) 0.0101(4) 0.5036(5) 0.0335(15) Uani 1 1 d .
C6 C 0.8096(7) 0.0474(4) 0.4146(5) 0.0332(15) Uani 1 1 d .
H6A H 0.8610 -0.0007 0.3709 0.040 Uiso 1 1 calc R
C7 C 0.9356(6) 0.1798(4) 0.3156(5) 0.0292(14) Uani 1 1 d .
C8 C 1.0747(7) 0.1425(4) 0.3101(5) 0.0339(15) Uani 1 1 d .
H8A H 1.0981 0.0891 0.3577 0.041 Uiso 1 1 calc R
C9 C 1.1777(7) 0.1841(5) 0.2349(5) 0.0369(16) Uani 1 1 d .
H9A H 1.2727 0.1594 0.2302 0.044 Uiso 1 1 calc R
C10 C 1.1423(7) 0.2615(5) 0.1666(5) 0.0362(16) Uani 1 1 d .
H10A H 1.2147 0.2902 0.1159 0.043 Uiso 1 1 calc R
C11 C 1.0055(7) 0.2992(5) 0.1686(5) 0.0316(14) Uani 1 1 d .
C12 C 0.8984(6) 0.2569(4) 0.2436(5) 0.0294(14) Uani 1 1 d .
C13 C 0.9708(8) 0.3861(5) 0.0942(5) 0.0469(18) Uani 1 1 d .
H13A H 1.0569 0.4062 0.0474 0.070 Uiso 1 1 calc R
H13B H 0.9278 0.4462 0.1296 0.070 Uiso 1 1 calc R
H13C H 0.9052 0.3622 0.0572 0.070 Uiso 1 1 calc R
C21 C 0.7466(6) 0.2871(4) 0.2439(5) 0.0288(14) Uani 1 1 d .
C22 C 0.6819(7) 0.2554(4) 0.1706(5) 0.0320(15) Uani 1 1 d .
C23 C 0.5440(7) 0.2939(5) 0.1664(5) 0.0375(16) Uani 1 1 d .
H23A H 0.4996 0.2712 0.1177 0.045 Uiso 1 1 calc R
C24 C 0.4720(7) 0.3633(5) 0.2310(5) 0.0409(17) Uani 1 1 d .
H24A H 0.3814 0.3912 0.2239 0.049 Uiso 1 1 calc R
C25 C 0.5313(7) 0.3920(4) 0.3052(5) 0.0339(15) Uani 1 1 d .
H25A H 0.4805 0.4374 0.3519 0.041 Uiso 1 1 calc R
C26 C 0.6687(6) 0.3538(4) 0.3121(5) 0.0305(15) Uani 1 1 d .
C27 C 0.7544(8) 0.1795(5) 0.0982(5) 0.0451(18) Uani 1 1 d .
H27A H 0.8487 0.1604 0.1104 0.068 Uiso 1 1 calc R
H27B H 0.7611 0.2118 0.0298 0.068 Uiso 1 1 calc R
H27C H 0.7006 0.1169 0.1072 0.068 Uiso 1 1 calc R
C28 C 0.7354(7) 0.4688(4) 0.4093(5) 0.0354(16) Uani 1 1 d .
H28A H 0.7063 0.5239 0.3655 0.043 Uiso 1 1 calc R
C29 C 0.7873(6) 0.4922(4) 0.4961(5) 0.0307(15) Uani 1 1 d .
C30 C 0.8136(7) 0.5927(5) 0.5109(6) 0.0418(18) Uani 1 1 d .
H30A H 0.7957 0.6496 0.4649 0.050 Uiso 1 1 calc R
C31 C 0.8658(7) 0.6090(5) 0.5931(6) 0.048(2) Uani 1 1 d .
H31A H 0.8879 0.6768 0.6038 0.058 Uiso 1 1 calc R
C32 C 0.8853(7) 0.5247(5) 0.6595(6) 0.0448(18) Uani 1 1 d .
H32A H 0.9187 0.5336 0.7181 0.054 Uiso 1 1 calc R
C33 C 0.8558(7) 0.4273(5) 0.6399(5) 0.0357(15) Uani 1 1 d .
H33A H 0.8699 0.3699 0.6865 0.043 Uiso 1 1 calc R
Cl51 Cl 1.3254(3) -0.3661(2) 0.1134(2) 0.0891(8) Uani 1 1 d .
C51 C 1.4963(12) -0.3550(9) 0.1358(8) 0.095(3) Uani 1 1 d .
H51A H 1.5177 -0.2805 0.1262 0.114 Uiso 1 1 calc R
H51B H 1.4968 -0.3797 0.2063 0.114 Uiso 1 1 calc R
Cl52 Cl 1.6262(3) -0.4234(2) 0.0607(2) 0.1005(10) Uani 1 1 d .
Cl61 Cl 1.3789(3) -0.0395(3) 0.09999(19) 0.0905(9) Uani 1 1 d .
C61 C 1.2133(10) -0.0786(6) 0.1636(7) 0.071(3) Uani 1 1 d .
H61A H 1.2130 -0.1555 0.1670 0.085 Uiso 1 1 calc R
H61B H 1.1969 -0.0586 0.2329 0.085 Uiso 1 1 calc R
Cl62 Cl 1.0781(3) -0.0256(2) 0.1091(2) 0.0898(8) Uani 1 1 d .
Cl71 Cl 1.9098(4) -0.3269(2) 0.1832(2) 0.1053(10) Uani 1 1 d .
C71 C 1.8154(9) -0.2189(6) 0.2324(7) 0.065(2) Uani 1 1 d .
H71A H 1.8780 -0.1782 0.2601 0.078 Uiso 1 1 calc R
H71B H 1.7392 -0.2426 0.2880 0.078 Uiso 1 1 calc R
Cl72 Cl 1.7413(3) -0.1367(2) 0.1430(2) 0.1011(10) Uani 1 1 d .

loop_
_atom_site_aniso_label
_atom_site_aniso_U_11
_atom_site_aniso_U_22
_atom_site_aniso_U_33
_atom_site_aniso_U_23
_atom_site_aniso_U_13
_atom_site_aniso_U_12
Mn1 0.0349(6) 0.0183(5) 0.0361(6) 0.0003(4) -0.0116(4) 0.0023(4)
Cl1 0.0396(10) 0.0304(9) 0.0631(12) 0.0006(8) 0.0000(8) 0.0065(7)
Cl2 0.0413(10) 0.0295(8) 0.0517(11) 0.0001(7) -0.0210(8) 0.0054(7)
N1 0.033(3) 0.023(3) 0.042(3) 0.004(2) -0.013(3) 0.007(2)
N2 0.039(3) 0.022(3) 0.038(3) 0.001(2) -0.019(3) 0.003(2)
C1 0.042(4) 0.040(4) 0.042(4) 0.004(3) -0.014(3) -0.002(3)
C2 0.043(4) 0.039(4) 0.045(4) 0.016(3) -0.017(3) -0.011(3)
N3 0.031(3) 0.020(3) 0.037(3) 0.001(2) -0.007(2) 0.005(2)
C3 0.053(5) 0.031(4) 0.059(5) 0.011(3) -0.020(4) -0.008(3)
N4 0.030(3) 0.022(3) 0.043(3) -0.005(2) -0.009(2) 0.005(2)
C4 0.057(5) 0.017(3) 0.056(5) 0.009(3) -0.028(4) 0.002(3)
C5 0.037(4) 0.020(3) 0.048(4) 0.006(3) -0.025(3) 0.003(3)
C6 0.034(4) 0.025(3) 0.044(4) -0.001(3) -0.019(3) 0.005(3)
C7 0.035(4) 0.018(3) 0.036(4) -0.001(2) -0.012(3) -0.001(3)
C8 0.038(4) 0.022(3) 0.044(4) -0.001(3) -0.018(3) 0.011(3)
C9 0.034(4) 0.034(4) 0.043(4) -0.007(3) -0.008(3) 0.004(3)
C10 0.034(4) 0.032(3) 0.042(4) -0.005(3) -0.004(3) -0.003(3)
C11 0.034(4) 0.028(3) 0.034(4) -0.006(3) -0.009(3) 0.001(3)
C12 0.027(3) 0.019(3) 0.043(4) -0.007(3) -0.009(3) 0.004(2)
C13 0.052(5) 0.042(4) 0.044(4) 0.008(3) -0.008(4) -0.007(3)
C21 0.029(3) 0.020(3) 0.033(4) 0.009(3) -0.004(3) 0.003(2)
C22 0.038(4) 0.023(3) 0.036(4) 0.002(3) -0.012(3) 0.003(3)
C23 0.042(4) 0.034(4) 0.038(4) 0.005(3) -0.017(3) 0.002(3)
C24 0.039(4) 0.033(4) 0.051(4) 0.006(3) -0.019(3) 0.010(3)
C25 0.033(4) 0.025(3) 0.039(4) 0.003(3) -0.003(3) 0.007(3)
C26 0.032(4) 0.014(3) 0.044(4) 0.006(3) -0.011(3) 0.006(2)
C27 0.051(5) 0.041(4) 0.047(4) -0.004(3) -0.019(4) 0.004(3)
C28 0.038(4) 0.016(3) 0.047(4) 0.001(3) -0.002(3) 0.008(3)
C29 0.035(4) 0.020(3) 0.037(4) -0.005(3) -0.008(3) 0.005(3)
C30 0.051(5) 0.018(3) 0.055(5) -0.002(3) -0.009(4) 0.000(3)
C31 0.041(4) 0.035(4) 0.066(5) -0.018(4) 0.003(4) -0.008(3)
C32 0.041(4) 0.048(4) 0.049(5) -0.023(4) -0.007(3) -0.006(3)
C33 0.032(4) 0.035(4) 0.043(4) -0.008(3) -0.014(3) 0.004(3)
Cl51 0.0885(19) 0.0925(18) 0.0758(17) 0.0094(13) -0.0069(14) 0.0137(14)
C51 0.116(9) 0.091(7) 0.078(7) -0.017(6) -0.019(6) 0.003(6)
Cl52 0.0788(18) 0.0923(19) 0.117(2) 0.0196(16) -0.0052(16) 0.0001(15)
Cl61 0.0622(16) 0.144(2) 0.0703(16) -0.0352(16) -0.0123(13) -0.0080(15)
C61 0.089(7) 0.050(5) 0.066(6) -0.005(4) -0.001(5) 0.012(5)
Cl62 0.0714(17) 0.1042(19) 0.108(2) -0.0437(16) -0.0396(15) 0.0144(14)
Cl71 0.136(3) 0.0907(19) 0.105(2) -0.0358(16) -0.0658(19) 0.0465(18)
C71 0.057(5) 0.063(5) 0.072(6) -0.005(4) -0.006(4) -0.005(4)
Cl72 0.0852(19) 0.0794(17) 0.132(3) 0.0283(16) -0.0272(17) 0.0007(14)

loop_
_atom_type_symbol
_atom_type_description
_atom_type_scat_dispersion_real
_atom_type_scat_dispersion_imag
_atom_type_scat_source
C C 0.0033 0.0016 'International Tables Vol C Tables 4.2.6.8 and 6.1.1.4'
H H 0.0000 0.0000 'International Tables Vol C Tables 4.2.6.8 and 6.1.1.4'
N N 0.0061 0.0033 'International Tables Vol C Tables 4.2.6.8 and 6.1.1.4'
Mn Mn 0.3368 0.7283 'International Tables Vol C Tables 4.2.6.8 and 6.1.1.4'
Cl Cl 0.1484 0.1585 'International Tables Vol C Tables 4.2.6.8 and 6.1.1.4'

loop_
_geom_angle_atom_site_label_1
_geom_angle_atom_site_label_2
_geom_angle_atom_site_label_3
_geom_angle
N2 Mn1 N4 132.66(18)
N2 Mn1 N1 69.95(18)
N4 Mn1 N1 154.72(19)
N2 Mn1 N3 81.71(17)
N4 Mn1 N3 70.29(18)
N1 Mn1 N3 131.59(19)
N2 Mn1 Cl1 131.60(14)
N4 Mn1 Cl1 85.27(13)
N1 Mn1 Cl1 83.80(13)
N3 Mn1 Cl1 87.14(13)
N2 Mn1 Cl2 86.00(13)
N4 Mn1 Cl2 84.88(14)
N1 Mn1 Cl2 86.11(13)
N3 Mn1 Cl2 131.14(13)
Cl1 Mn1 Cl2 133.17(7)
C1 N1 C5 115.8(5)
C1 N1 Mn1 126.6(4)
C5 N1 Mn1 117.5(4)
C6 N2 C7 119.0(5)
C6 N2 Mn1 117.0(4)
C7 N2 Mn1 120.4(4)
N1 C1 C2 124.1(7)
N1 C1 H1A 118.0
C2 C1 H1A 118.0
C3 C2 C1 118.3(6)
C3 C2 H2A 120.9
C1 C2 H2A 120.9
C28 N3 C26 119.2(5)
C28 N3 Mn1 115.9(4)
C26 N3 Mn1 121.4(3)
C2 C3 C4 119.6(6)
C2 C3 H3A 120.2
C4 C3 H3A 120.2
C33 N4 C29 117.5(5)
C33 N4 Mn1 126.5(4)
C29 N4 Mn1 115.9(4)
C3 C4 C5 117.5(7)
C3 C4 H4A 121.2
C5 C4 H4A 121.2
N1 C5 C4 124.6(6)
N1 C5 C6 114.2(5)
C4 C5 C6 121.2(6)
N2 C6 C5 119.5(6)
N2 C6 H6A 120.2
C5 C6 H6A 120.2
C8 C7 N2 121.0(5)
C8 C7 C12 121.1(6)
N2 C7 C12 117.8(5)
C9 C8 C7 119.3(6)
C9 C8 H8A 120.4
C7 C8 H8A 120.4
C10 C9 C8 119.7(6)
C10 C9 H9A 120.2
C8 C9 H9A 120.2
C9 C10 C11 122.7(6)
C9 C10 H10A 118.6
C11 C10 H10A 118.6
C10 C11 C12 118.7(6)
C10 C11 C13 121.3(6)
C12 C11 C13 120.0(6)
C11 C12 C7 118.5(6)
C11 C12 C21 121.1(5)
C7 C12 C21 120.2(5)
C11 C13 H13A 109.5
C11 C13 H13B 109.5
H13A C13 H13B 109.5
C11 C13 H13C 109.5
H13A C13 H13C 109.5
H13B C13 H13C 109.5
C22 C21 C26 118.1(6)
C22 C21 C12 120.4(5)
C26 C21 C12 121.4(6)
C21 C22 C23 119.1(6)
C21 C22 C27 121.7(6)
C23 C22 C27 119.2(6)
C24 C23 C22 121.9(7)
C24 C23 H23A 119.0
C22 C23 H23A 119.0
C25 C24 C23 119.7(6)
C25 C24 H24A 120.1
C23 C24 H24A 120.1
C24 C25 C26 119.6(6)
C24 C25 H25A 120.2
C26 C25 H25A 120.2
C21 C26 N3 117.3(5)
C21 C26 C25 121.4(6)
N3 C26 C25 121.1(5)
C22 C27 H27A 109.5
C22 C27 H27B 109.5
H27A C27 H27B 109.5
C22 C27 H27C 109.5
H27A C27 H27C 109.5
H27B C27 H27C 109.5
N3 C28 C29 119.9(6)
N3 C28 H28A 120.0
C29 C28 H28A 120.0
N4 C29 C30 122.1(6)
N4 C29 C28 115.9(5)
C30 C29 C28 122.0(6)
C31 C30 C29 119.1(6)
C31 C30 H30A 120.5
C29 C30 H30A 120.5
C30 C31 C32 118.3(6)
C30 C31 H31A 120.9
C32 C31 H31A 120.9
C33 C32 C31 119.1(7)
C33 C32 H32A 120.4
C31 C32 H32A 120.4
N4 C33 C32 123.9(7)
N4 C33 H33A 118.1
C32 C33 H33A 118.1
Cl52 C51 Cl51 114.4(6)
Cl52 C51 H51A 108.6
Cl51 C51 H51A 108.6
Cl52 C51 H51B 108.6
Cl51 C51 H51B 108.6
H51A C51 H51B 107.6
Cl62 C61 Cl61 113.8(5)
Cl62 C61 H61A 108.8
Cl61 C61 H61A 108.8
Cl62 C61 H61B 108.8
Cl61 C61 H61B 108.8
H61A C61 H61B 107.7
Cl71 C71 Cl72 113.1(5)
Cl71 C71 H71A 109.0
Cl72 C71 H71A 109.0
Cl71 C71 H71B 109.0
Cl72 C71 H71B 109.0
H71A C71 H71B 107.8

loop_
_geom_bond_atom_site_label_1
_geom_bond_atom_site_label_2
_geom_bond_distance
Mn1 N2 2.317(5)
Mn1 N4 2.323(5)
Mn1 N1 2.336(5)
Mn1 N3 2.345(5)
Mn1 Cl1 2.4763(19)
Mn1 Cl2 2.4844(19)
N1 C1 1.311(8)
N1 C5 1.352(8)
N2 C6 1.288(7)
N2 C7 1.413(8)
C1 C2 1.391(9)
C1 H1A 0.9500
C2 C3 1.367(10)
C2 H2A 0.9500
N3 C28 1.262(7)
N3 C26 1.412(8)
C3 C4 1.370(10)
C3 H3A 0.9500
N4 C33 1.303(8)
N4 C29 1.360(8)
C4 C5 1.374(8)
C4 H4A 0.9500
C5 C6 1.471(9)
C6 H6A 0.9500
C7 C8 1.398(9)
C7 C12 1.413(9)
C8 C9 1.379(9)
C8 H8A 0.9500
C9 C10 1.376(9)
C9 H9A 0.9500
C10 C11 1.383(9)
C10 H10A 0.9500
C11 C12 1.406(9)
C11 C13 1.507(9)
C12 C21 1.504(8)
C13 H13A 0.9800
C13 H13B 0.9800
C13 H13C 0.9800
C21 C22 1.403(9)
C21 C26 1.404(8)
C22 C23 1.412(9)
C22 C27 1.501(9)
C23 C24 1.376(9)
C23 H23A 0.9500
C24 C25 1.368(10)
C24 H24A 0.9500
C25 C26 1.414(9)
C25 H25A 0.9500
C27 H27A 0.9800
C27 H27B 0.9800
C27 H27C 0.9800
C28 C29 1.456(9)
C28 H28A 0.9500
C29 C30 1.385(8)
C30 C31 1.372(10)
C30 H30A 0.9500
C31 C32 1.376(11)
C31 H31A 0.9500
C32 C33 1.375(9)
C32 H32A 0.9500
C33 H33A 0.9500
Cl51 C51 1.777(12)
C51 Cl52 1.712(11)
C51 H51A 0.9900
C51 H51B 0.9900
Cl61 C61 1.754(9)
C61 Cl62 1.717(10)
C61 H61A 0.9900
C61 H61B 0.9900
Cl71 C71 1.730(8)
C71 Cl72 1.774(10)
C71 H71A 0.9900
C71 H71B 0.9900
